data_1501901
loop_
_publ_author_name
'Hudson, Zachary M.'
'Liu, Xiang-Yang'
'Wang, Suning'

_publ_section_title
;
 Switchable Three-State Fluorescence of a Nonconjugated Donor--Acceptor
 Triarylborane
;
_journal_coden_ASTM ORLEF7
_journal_issue 2
_journal_name_full 'Organic Letters'
_journal_page_first 300
_journal_page_last 303
_journal_paper_doi 10.1021/ol102749y
_journal_volume 13
_journal_year 2011
_chemical_formula_sum 'C42 H42 B N'
_chemical_formula_weight 571.58
_space_group_IT_number 29
_symmetry_cell_setting orthorhombic
_symmetry_space_group_name_Hall 'P 2c -2ac'
_symmetry_space_group_name_H-M 'P c a 21'
_atom_sites_solution_hydrogens geom
_atom_sites_solution_primary direct
_atom_sites_solution_secondary difmap
_audit_creation_method SHELXL-97
_cell_angle_alpha 90.00
_cell_angle_beta 90.00
_cell_angle_gamma 90.00
_cell_formula_units_Z 4
_cell_length_a 23.245(5)
_cell_length_b 11.539(3)
_cell_length_c 12.288(2)
_cell_measurement_temperature 180(2)
_cell_volume 3295.9(12)
_computing_cell_refinement 'Bruker SMART'
_computing_data_collection 'Bruker SMART'
_computing_data_reduction 'Bruker SHELXTL'
_computing_molecular_graphics 'Bruker SHELXTL'
_computing_publication_material 'Bruker SHELXTL'
_computing_structure_refinement 'SHELXL-97 (Sheldrick, 1997)'
_computing_structure_solution 'SHELXS-97 (Sheldrick, 1990)'
_diffrn_ambient_temperature 180(2)
_diffrn_measured_fraction_theta_full 0.967
_diffrn_measured_fraction_theta_max 0.967
_diffrn_measurement_device_type 'CCD area detector'
_diffrn_measurement_method 'phi and omega scans'
_diffrn_radiation_monochromator graphite
_diffrn_radiation_source 'fine-focus sealed tube'
_diffrn_radiation_type MoK\a
_diffrn_radiation_wavelength 0.71073
_diffrn_reflns_av_R_equivalents 0.2009
_diffrn_reflns_av_sigmaI/netI 0.4031
_diffrn_reflns_limit_h_max 28
_diffrn_reflns_limit_h_min -31
_diffrn_reflns_limit_k_max 15
_diffrn_reflns_limit_k_min -15
_diffrn_reflns_limit_l_max 16
_diffrn_reflns_limit_l_min -15
_diffrn_reflns_number 18482
_diffrn_reflns_theta_full 28.41
_diffrn_reflns_theta_max 28.41
_diffrn_reflns_theta_min 1.75
_exptl_absorpt_coefficient_mu 0.065
_exptl_absorpt_correction_T_max 0.9935
_exptl_absorpt_correction_T_min 0.9871
_exptl_absorpt_correction_type multi-scan
_exptl_crystal_colour 'light yello'
_exptl_crystal_density_diffrn 1.152
_exptl_crystal_density_method 'not measured'
_exptl_crystal_description 'thin plate'
_exptl_crystal_F_000 1224
_exptl_crystal_size_max 0.20
_exptl_crystal_size_mid 0.10
_exptl_crystal_size_min 0.10
_refine_diff_density_max 0.180
_refine_diff_density_min -0.187
_refine_diff_density_rms 0.044
_refine_ls_abs_structure_details 'Flack H D (1983), Acta Cryst. A39, 876-881'
_refine_ls_abs_structure_Flack -8(7)
_refine_ls_extinction_coef 0.0023(4)
_refine_ls_extinction_expression Fc^*^=kFc[1+0.001xFc^2^\l^3^/sin(2\q)]^-1/4^
_refine_ls_extinction_method SHELXL
_refine_ls_goodness_of_fit_ref 0.703
_refine_ls_hydrogen_treatment constr
_refine_ls_matrix_type full
_refine_ls_number_parameters 406
_refine_ls_number_reflns 6470
_refine_ls_number_restraints 1
_refine_ls_restrained_S_all 0.703
_refine_ls_R_factor_all 0.2630
_refine_ls_R_factor_gt 0.0588
_refine_ls_shift/su_max 0.000
_refine_ls_shift/su_mean 0.000
_refine_ls_structure_factor_coef Fsqd
_refine_ls_weighting_details 'calc w=1/[\s^2^(Fo^2^)+(0.0250P)^2^+0.0000P] where P=(Fo^2^+2Fc^2^)/3'
_refine_ls_weighting_scheme calc
_refine_ls_wR_factor_gt 0.0858
_refine_ls_wR_factor_ref 0.1224
_reflns_number_gt 1733
_reflns_number_total 6470
_reflns_threshold_expression >2sigma(I)
_cod_data_source_file ol102749y_si_002.cif
_cod_data_source_block xliu12a
_cod_depositor_comments
;
The following automatic conversions were performed:

'_symmetry_cell_setting' value 'Orthorhombic' changed to
'orthorhombic' according to
/home/saulius/struct/CIF-dictionaries/cif_core.dic dictionary named
'cif_core.dic' version 2.4.1 from 2010-06-29.

Automatic conversion script
Id: cif_fix_values 1715 2011-07-08 13:25:40Z adriana 
;
_cod_original_cell_volume 3296.1(12)
_cod_original_sg_symbol_H-M Pca2(1)
_cod_original_formula_sum 'C21 H21 B0.50 N0.50'
_cod_database_code 1501901

loop_
_symmetry_equiv_pos_as_xyz
'x, y, z'
'-x, -y, z+1/2'
'x+1/2, -y, z'
'-x+1/2, y, z+1/2'

loop_
_atom_site_label
_atom_site_type_symbol
_atom_site_fract_x
_atom_site_fract_y
_atom_site_fract_z
_atom_site_U_iso_or_equiv
_atom_site_adp_type
_atom_site_occupancy
_atom_site_symmetry_multiplicity
_atom_site_calc_flag
_atom_site_refinement_flags
B1 B 0.1705(3) -0.1023(6) 0.4333(6) 0.040(2) Uani 1 1 d .
N1 N 0.1064(2) 0.3525(5) 0.3439(4) 0.0536(16) Uani 1 1 d .
C1 C 0.3776(3) 0.1834(5) 0.4531(5) 0.0356(17) Uani 1 1 d .
C2 C 0.4181(3) 0.1385(5) 0.5198(4) 0.0369(18) Uani 1 1 d .
H2A H 0.4076 0.0775 0.5677 0.044 Uiso 1 1 calc R
C3 C 0.4739(3) 0.1774(6) 0.5213(5) 0.050(2) Uani 1 1 d .
H3A H 0.5006 0.1456 0.5716 0.060 Uiso 1 1 calc R
C4 C 0.4913(3) 0.2624(5) 0.4498(5) 0.0463(18) Uani 1 1 d .
H4A H 0.5302 0.2878 0.4494 0.056 Uiso 1 1 calc R
C5 C 0.4503(3) 0.3128(5) 0.3755(4) 0.0326(17) Uani 1 1 d .
C6 C 0.4704(3) 0.3937(6) 0.2996(5) 0.052(2) Uani 1 1 d .
H6A H 0.5102 0.4114 0.2947 0.062 Uiso 1 1 calc R
C7 C 0.4319(3) 0.4459(6) 0.2336(5) 0.055(2) Uani 1 1 d .
H7A H 0.4447 0.4999 0.1805 0.066 Uiso 1 1 calc R
C8 C 0.3729(3) 0.4210(5) 0.2432(5) 0.047(2) Uani 1 1 d .
H8A H 0.3467 0.4605 0.1970 0.057 Uiso 1 1 calc R
C9 C 0.3515(3) 0.3424(5) 0.3160(4) 0.0367(17) Uani 1 1 d .
C10 C 0.3915(3) 0.2799(5) 0.3820(4) 0.0319(17) Uani 1 1 d .
C11 C 0.2888(3) 0.3393(5) 0.3265(5) 0.0364(17) Uani 1 1 d .
C12 C 0.2534(3) 0.3220(5) 0.2360(5) 0.0442(19) Uani 1 1 d .
H12A H 0.2708 0.3053 0.1679 0.053 Uiso 1 1 calc R
C13 C 0.1946(3) 0.3278(6) 0.2412(5) 0.044(2) Uani 1 1 d .
H13A H 0.1725 0.3160 0.1771 0.053 Uiso 1 1 calc R
C14 C 0.1660(3) 0.3514(6) 0.3418(5) 0.0478(19) Uani 1 1 d .
C15 C 0.2015(3) 0.3688(5) 0.4292(5) 0.047(2) Uani 1 1 d .
H15A H 0.1845 0.3867 0.4974 0.057 Uiso 1 1 calc R
C16 C 0.2603(3) 0.3617(5) 0.4236(5) 0.0433(19) Uani 1 1 d .
H16A H 0.2822 0.3724 0.4881 0.052 Uiso 1 1 calc R
C17 C 0.3226(3) 0.1187(5) 0.4470(5) 0.0347(17) Uani 1 1 d .
C18 C 0.3003(3) 0.0796(5) 0.3475(5) 0.0392(18) Uani 1 1 d .
H18A H 0.3191 0.1015 0.2820 0.047 Uiso 1 1 calc R
C19 C 0.2521(3) 0.0104(5) 0.3417(5) 0.0388(17) Uani 1 1 d .
H19A H 0.2383 -0.0134 0.2725 0.047 Uiso 1 1 calc R
C20 C 0.2230(3) -0.0256(5) 0.4362(5) 0.0358(16) Uani 1 1 d .
C21 C 0.2461(3) 0.0129(5) 0.5354(5) 0.0450(19) Uani 1 1 d .
H21A H 0.2282 -0.0103 0.6014 0.054 Uiso 1 1 calc R
C22 C 0.2934(3) 0.0826(5) 0.5396(5) 0.0430(19) Uani 1 1 d .
H22A H 0.3069 0.1076 0.6087 0.052 Uiso 1 1 calc R
C23 C 0.0723(3) 0.3433(6) 0.2483(5) 0.072(3) Uani 1 1 d .
H23A H 0.0813 0.2707 0.2108 0.108 Uiso 1 1 calc R
H23B H 0.0806 0.4089 0.2001 0.108 Uiso 1 1 calc R
H23C H 0.0314 0.3442 0.2682 0.108 Uiso 1 1 calc R
C24 C 0.0781(3) 0.3962(5) 0.4393(5) 0.058(2) Uani 1 1 d .
H24A H 0.0921 0.3545 0.5036 0.087 Uiso 1 1 calc R
H24B H 0.0364 0.3849 0.4323 0.087 Uiso 1 1 calc R
H24C H 0.0864 0.4790 0.4472 0.087 Uiso 1 1 calc R
C25 C 0.1317(3) -0.1128(5) 0.5394(4) 0.0342(17) Uani 1 1 d .
C26 C 0.1274(3) -0.2174(6) 0.5948(5) 0.0396(18) Uani 1 1 d .
C27 C 0.1028(3) -0.2196(6) 0.7006(5) 0.0430(19) Uani 1 1 d .
H27A H 0.1017 -0.2907 0.7394 0.052 Uiso 1 1 calc R
C28 C 0.0809(3) -0.1232(6) 0.7476(5) 0.0443(19) Uani 1 1 d .
C29 C 0.0837(3) -0.0184(6) 0.6923(5) 0.0454(18) Uani 1 1 d .
H29A H 0.0688 0.0498 0.7252 0.054 Uiso 1 1 calc R
C30 C 0.1090(3) -0.0121(6) 0.5856(5) 0.0425(19) Uani 1 1 d .
C31 C 0.1084(3) 0.1075(5) 0.5330(4) 0.054(2) Uani 1 1 d .
H31A H 0.1321 0.1063 0.4671 0.081 Uiso 1 1 calc R
H31B H 0.1240 0.1646 0.5842 0.081 Uiso 1 1 calc R
H31C H 0.0688 0.1285 0.5139 0.081 Uiso 1 1 calc R
C32 C 0.1528(3) -0.3289(5) 0.5550(4) 0.049(2) Uani 1 1 d .
H32A H 0.1476 -0.3347 0.4760 0.073 Uiso 1 1 calc R
H32B H 0.1334 -0.3942 0.5906 0.073 Uiso 1 1 calc R
H32C H 0.1939 -0.3309 0.5723 0.073 Uiso 1 1 calc R
C33 C 0.0566(3) -0.1260(5) 0.8638(4) 0.067(2) Uani 1 1 d .
H33A H 0.0534 -0.2065 0.8883 0.100 Uiso 1 1 calc R
H33B H 0.0185 -0.0897 0.8647 0.100 Uiso 1 1 calc R
H33C H 0.0824 -0.0834 0.9126 0.100 Uiso 1 1 calc R
C34 C 0.1572(3) -0.1782(6) 0.3223(5) 0.0400(18) Uani 1 1 d .
C35 C 0.1967(3) -0.2650(6) 0.2888(5) 0.0434(18) Uani 1 1 d .
C36 C 0.1829(3) -0.3336(6) 0.1960(5) 0.055(2) Uani 1 1 d .
H36A H 0.2080 -0.3939 0.1730 0.066 Uiso 1 1 calc R
C37 C 0.1324(4) -0.3113(6) 0.1398(5) 0.057(2) Uani 1 1 d .
C38 C 0.0956(3) -0.2257(7) 0.1700(5) 0.055(2) Uani 1 1 d .
H38A H 0.0617 -0.2120 0.1289 0.065 Uiso 1 1 calc R
C39 C 0.1076(3) -0.1575(6) 0.2618(5) 0.0439(19) Uani 1 1 d .
C40 C 0.2533(3) -0.2926(5) 0.3439(5) 0.056(2) Uani 1 1 d .
H40A H 0.2564 -0.2482 0.4116 0.084 Uiso 1 1 calc R
H40B H 0.2852 -0.2719 0.2954 0.084 Uiso 1 1 calc R
H40C H 0.2550 -0.3756 0.3604 0.084 Uiso 1 1 calc R
C41 C 0.0691(3) -0.0586(6) 0.2897(4) 0.056(2) Uani 1 1 d .
H41A H 0.0349 -0.0607 0.2430 0.084 Uiso 1 1 calc R
H41B H 0.0897 0.0145 0.2785 0.084 Uiso 1 1 calc R
H41C H 0.0573 -0.0648 0.3661 0.084 Uiso 1 1 calc R
C42 C 0.1189(4) -0.3904(6) 0.0409(5) 0.091(3) Uani 1 1 d .
H42A H 0.0772 -0.3923 0.0288 0.136 Uiso 1 1 calc R
H42B H 0.1328 -0.4690 0.0556 0.136 Uiso 1 1 calc R
H42C H 0.1381 -0.3598 -0.0240 0.136 Uiso 1 1 calc R

loop_
_atom_site_aniso_label
_atom_site_aniso_U_11
_atom_site_aniso_U_22
_atom_site_aniso_U_33
_atom_site_aniso_U_23
_atom_site_aniso_U_13
_atom_site_aniso_U_12
B1 0.040(6) 0.044(5) 0.036(4) 0.012(4) 0.002(5) 0.012(4)
N1 0.034(4) 0.088(5) 0.039(3) -0.008(3) -0.001(3) 0.011(4)
C1 0.033(5) 0.043(5) 0.031(4) -0.004(3) -0.003(4) 0.001(4)
C2 0.024(5) 0.051(5) 0.035(4) 0.009(3) -0.001(3) -0.003(4)
C3 0.055(6) 0.062(5) 0.034(4) 0.007(4) -0.010(4) 0.005(5)
C4 0.042(5) 0.057(5) 0.040(4) -0.004(4) 0.001(4) 0.002(4)
C5 0.034(5) 0.037(5) 0.027(4) -0.004(3) 0.000(3) -0.001(4)
C6 0.054(6) 0.054(5) 0.048(4) 0.004(4) 0.006(4) -0.007(4)
C7 0.051(6) 0.067(6) 0.047(5) 0.007(4) 0.001(4) -0.013(5)
C8 0.047(5) 0.047(5) 0.048(5) 0.022(4) -0.014(4) -0.003(4)
C9 0.043(5) 0.031(4) 0.036(4) 0.004(3) -0.009(4) 0.000(4)
C10 0.037(5) 0.037(4) 0.022(3) -0.007(3) -0.001(3) -0.003(4)
C11 0.032(5) 0.043(4) 0.035(4) -0.002(4) -0.005(4) 0.000(4)
C12 0.055(5) 0.048(5) 0.030(4) 0.000(3) 0.001(4) 0.009(4)
C13 0.037(5) 0.069(6) 0.028(4) 0.003(4) -0.013(4) 0.008(5)
C14 0.046(5) 0.061(5) 0.036(4) 0.004(4) -0.001(4) -0.002(4)
C15 0.039(5) 0.078(6) 0.025(4) -0.011(4) -0.003(4) 0.001(4)
C16 0.036(5) 0.067(5) 0.027(4) 0.000(4) -0.009(4) -0.004(4)
C17 0.046(5) 0.029(4) 0.030(4) 0.000(3) -0.003(4) 0.004(3)
C18 0.050(5) 0.043(4) 0.024(4) 0.003(3) 0.002(4) 0.002(4)
C19 0.045(5) 0.044(4) 0.027(4) 0.000(4) -0.002(4) -0.010(4)
C20 0.036(4) 0.042(4) 0.029(3) -0.004(4) 0.000(4) -0.011(3)
C21 0.044(5) 0.065(5) 0.026(4) 0.009(4) 0.002(4) -0.014(4)
C22 0.055(5) 0.050(5) 0.024(4) 0.003(4) -0.009(4) -0.025(4)
C23 0.040(5) 0.118(7) 0.059(5) -0.027(5) -0.013(4) 0.012(5)
C24 0.064(6) 0.056(5) 0.055(4) 0.004(4) 0.003(5) 0.000(4)
C25 0.038(5) 0.032(4) 0.033(3) 0.007(3) -0.006(3) 0.014(4)
C26 0.046(5) 0.036(4) 0.037(4) 0.001(3) 0.002(4) -0.003(4)
C27 0.039(5) 0.057(5) 0.033(4) 0.017(4) -0.001(4) -0.005(4)
C28 0.050(5) 0.040(5) 0.043(4) -0.010(4) 0.001(4) -0.010(4)
C29 0.046(5) 0.043(5) 0.048(4) -0.014(4) -0.005(4) -0.002(4)
C30 0.046(5) 0.043(5) 0.038(4) -0.006(4) 0.002(4) -0.010(4)
C31 0.071(6) 0.034(4) 0.057(4) 0.005(4) 0.004(4) 0.005(4)
C32 0.065(6) 0.050(5) 0.031(4) 0.015(3) 0.001(4) 0.007(4)
C33 0.091(6) 0.078(6) 0.031(4) 0.004(4) 0.013(4) 0.001(5)
C34 0.042(5) 0.043(5) 0.035(4) 0.007(4) 0.003(4) -0.005(4)
C35 0.043(5) 0.044(5) 0.043(4) 0.003(4) 0.013(4) -0.009(4)
C36 0.080(7) 0.041(5) 0.044(4) -0.003(4) 0.008(4) 0.009(5)
C37 0.085(8) 0.057(6) 0.030(4) -0.006(4) 0.004(5) 0.001(5)
C38 0.051(6) 0.074(6) 0.039(5) -0.001(4) -0.006(4) -0.017(5)
C39 0.040(5) 0.051(5) 0.041(4) 0.012(4) 0.003(4) 0.003(4)
C40 0.041(5) 0.062(5) 0.064(5) -0.002(4) -0.001(4) 0.017(4)
C41 0.047(5) 0.089(6) 0.032(4) -0.003(4) -0.011(4) 0.028(5)
C42 0.152(9) 0.076(6) 0.045(4) -0.023(4) -0.016(5) -0.011(6)

loop_
_atom_type_symbol
_atom_type_description
_atom_type_scat_dispersion_real
_atom_type_scat_dispersion_imag
_atom_type_scat_source
C C 0.0033 0.0016 'International Tables Vol C Tables 4.2.6.8 and 6.1.1.4'
H H 0.0000 0.0000 'International Tables Vol C Tables 4.2.6.8 and 6.1.1.4'
B B 0.0013 0.0007 'International Tables Vol C Tables 4.2.6.8 and 6.1.1.4'
N N 0.0061 0.0033 'International Tables Vol C Tables 4.2.6.8 and 6.1.1.4'

loop_
_geom_angle_atom_site_label_1
_geom_angle_atom_site_label_2
_geom_angle_atom_site_label_3
_geom_angle
C20 B1 C25 119.0(6)
C20 B1 C34 118.8(6)
C25 B1 C34 122.1(6)
C14 N1 C23 122.7(6)
C14 N1 C24 118.5(6)
C23 N1 C24 116.5(5)
C2 C1 C10 120.2(6)
C2 C1 C17 116.0(6)
C10 C1 C17 123.3(6)
C1 C2 C3 122.8(6)
C2 C3 C4 120.0(6)
C3 C4 C5 119.8(6)
C6 C5 C10 122.5(6)
C6 C5 C4 118.0(7)
C10 C5 C4 119.5(6)
C7 C6 C5 118.4(7)
C6 C7 C8 120.3(7)
C9 C8 C7 123.1(6)
C8 C9 C10 117.9(6)
C8 C9 C11 115.9(6)
C10 C9 C11 126.0(6)
C5 C10 C9 117.4(6)
C5 C10 C1 117.0(6)
C9 C10 C1 125.6(6)
C16 C11 C12 115.3(6)
C16 C11 C9 123.2(6)
C12 C11 C9 121.4(6)
C13 C12 C11 123.0(6)
C12 C13 C14 120.9(6)
C15 C14 N1 125.9(6)
C15 C14 C13 115.2(6)
N1 C14 C13 118.9(6)
C16 C15 C14 123.5(6)
C15 C16 C11 122.1(6)
C22 C17 C18 115.8(6)
C22 C17 C1 122.1(6)
C18 C17 C1 121.7(6)
C19 C18 C17 122.2(6)
C18 C19 C20 121.3(6)
C21 C20 C19 116.0(5)
C21 C20 B1 121.1(6)
C19 C20 B1 122.9(6)
C22 C21 C20 121.9(6)
C21 C22 C17 122.8(6)
C26 C25 C30 119.8(6)
C26 C25 B1 120.6(6)
C30 C25 B1 118.9(6)
C25 C26 C27 119.5(6)
C25 C26 C32 123.9(6)
C27 C26 C32 116.2(6)
C28 C27 C26 121.9(6)
C27 C28 C29 119.3(6)
C27 C28 C33 121.2(6)
C29 C28 C33 119.4(6)
C28 C29 C30 120.6(6)
C25 C30 C29 118.9(6)
C25 C30 C31 125.7(6)
C29 C30 C31 115.4(6)
C39 C34 C35 120.1(6)
C39 C34 B1 120.3(6)
C35 C34 B1 119.6(6)
C34 C35 C36 118.6(6)
C34 C35 C40 125.5(6)
C36 C35 C40 115.9(6)
C37 C36 C35 119.1(7)
C38 C37 C36 122.2(7)
C38 C37 C42 120.9(8)
C36 C37 C42 116.9(7)
C37 C38 C39 120.2(7)
C34 C39 C38 119.8(7)
C34 C39 C41 120.4(6)
C38 C39 C41 119.7(6)

loop_
_geom_bond_atom_site_label_1
_geom_bond_atom_site_label_2
_geom_bond_distance
B1 C20 1.508(8)
B1 C25 1.590(9)
B1 C34 1.650(9)
N1 C14 1.387(7)
N1 C23 1.421(6)
N1 C24 1.436(7)
C1 C2 1.352(7)
C1 C10 1.453(7)
C1 C17 1.481(7)
C2 C3 1.372(8)
C3 C4 1.378(7)
C4 C5 1.443(7)
C5 C6 1.399(7)
C5 C10 1.419(7)
C6 C7 1.350(8)
C7 C8 1.406(8)
C8 C9 1.368(7)
C9 C10 1.429(7)
C9 C11 1.462(7)
C11 C16 1.389(7)
C11 C12 1.399(8)
C12 C13 1.370(8)
C13 C14 1.429(7)
C14 C15 1.370(7)
C15 C16 1.370(7)
C17 C22 1.389(8)
C17 C18 1.403(7)
C18 C19 1.377(7)
C19 C20 1.408(7)
C20 C21 1.403(7)
C21 C22 1.364(7)
C25 C26 1.389(7)
C25 C30 1.397(7)
C26 C27 1.420(7)
C26 C32 1.498(7)
C27 C28 1.353(8)
C28 C29 1.389(7)
C28 C33 1.536(7)
C29 C30 1.438(7)
C30 C31 1.524(7)
C34 C39 1.393(7)
C34 C35 1.419(7)
C35 C36 1.425(8)
C35 C40 1.514(8)
C36 C37 1.386(9)
C37 C38 1.358(8)
C37 C42 1.552(8)
C38 C39 1.403(8)
C39 C41 1.491(8)
